data_4325946
loop_
_publ_author_name
'Lucy Clowes'
'Carl Redshaw'
'David L. Hughes'

_publ_section_title
;
 Vanadium-Based Pro-Catalysts Bearing Depleted 1,3-Calix[4]arenes for
 Ethylene or \e-Caprolactone Polymerization
;
_journal_name_full 'Inorganic Chemistry'
_journal_page_first 7838
_journal_page_last 7845
_journal_paper_doi 10.1021/ic2010198
_journal_volume 50
_journal_year 2011
_chemical_formula_moiety 'C100 H136 O14 V4,2(C2H3N)'
_chemical_formula_structural '[{V2O2(m3-O)(m-OnPr)(OnPr)(calix,C44H54O2)}2].2(MeCN)'
_chemical_formula_sum 'C104 H142 N2 O14 V4'
_chemical_formula_weight 1847.96
_chemical_name_common 'Compound 4'
_chemical_name_systematic
;
 ?
;
_space_group_IT_number 14
_symmetry_cell_setting monoclinic
_symmetry_space_group_name_Hall '-P 2yn'
_symmetry_space_group_name_H-M 'P 1 21/n 1'
_atom_sites_solution_hydrogens geom
_atom_sites_solution_primary direct
_atom_sites_solution_secondary difmap
_audit_creation_method 'SHELXL-97 and CrysAlisPro RED'
_cell_angle_alpha 90.00
_cell_angle_beta 106.105(6)
_cell_angle_gamma 90.00
_cell_formula_units_Z 2
_cell_length_a 12.3632(7)
_cell_length_b 21.7638(10)
_cell_length_c 19.9295(12)
_cell_measurement_reflns_used 5865
_cell_measurement_temperature 140(1)
_cell_measurement_theta_max 25.0000
_cell_measurement_theta_min 3.4211
_cell_volume 5152.0(5)
_computing_cell_refinement
;
 CrysAlisPro RED, Oxford Diffraction Ltd., Version 1.171.33.55 
;
_computing_data_collection
;
 CrysAlisPro CCD, Oxford Diffraction Ltd., Version 1.171.33.55 
;
_computing_data_reduction
;
 CrysAlisPro RED, Oxford Diffraction Ltd., Version 1.171.33.55
;
_computing_molecular_graphics 'ORTEP (Johnson, 1976 and Farrugia, 1997)'
_computing_publication_material 'SHELXL-97 (Sheldrick, 2008) and WINGX (Farrugia, 1999)'
_computing_structure_refinement 'SHELXL-97 (Sheldrick, 2008)'
_computing_structure_solution 'SHELXS-97 (Sheldrick, 2008)'
_diffrn_ambient_temperature 140(1)
_diffrn_detector_area_resol_mean 16.0050
_diffrn_measured_fraction_theta_full 0.996
_diffrn_measured_fraction_theta_max 0.996
_diffrn_measurement_device_type 'Oxford Diffraction Xcalibur 3/Sapphire3 CCD'
_diffrn_measurement_method 'Thin slice \f and \w scans'
_diffrn_radiation_monochromator graphite
_diffrn_radiation_source 'Enhance (Mo) X-ray Source'
_diffrn_radiation_type Mo-K\a
_diffrn_radiation_wavelength 0.71073
_diffrn_reflns_av_R_equivalents 0.1796
_diffrn_reflns_av_sigmaI/netI 0.1663
_diffrn_reflns_limit_h_max 13
_diffrn_reflns_limit_h_min -13
_diffrn_reflns_limit_k_max 23
_diffrn_reflns_limit_k_min -23
_diffrn_reflns_limit_l_max 21
_diffrn_reflns_limit_l_min -21
_diffrn_reflns_number 58567
_diffrn_reflns_theta_full 22.50
_diffrn_reflns_theta_max 22.50
_diffrn_reflns_theta_min 3.43
_exptl_absorpt_coefficient_mu 0.411
_exptl_absorpt_correction_T_max 1.024
_exptl_absorpt_correction_T_min 0.966
_exptl_absorpt_correction_type multi-scan
_exptl_absorpt_process_details
;
 CrysAlisPro RED, Oxford Diffraction Ltd., Version 1.171.33.55 
 empirical absorption correction using spherical harmonics,
  implemented in SCALE3 ABSPACK scaling algorithm.
;
_exptl_crystal_colour 'deep red'
_exptl_crystal_density_diffrn 1.191
_exptl_crystal_description plate
_exptl_crystal_F_000 1968
_exptl_crystal_size_max 0.20
_exptl_crystal_size_mid 0.17
_exptl_crystal_size_min 0.05
_refine_diff_density_max 0.546
_refine_diff_density_min -0.377
_refine_diff_density_rms 0.069
_refine_ls_extinction_method none
_refine_ls_goodness_of_fit_ref 0.921
_refine_ls_hydrogen_treatment constr
_refine_ls_matrix_type full
_refine_ls_number_parameters 560
_refine_ls_number_reflns 6711
_refine_ls_number_restraints 0
_refine_ls_restrained_S_all 0.921
_refine_ls_R_factor_all 0.1410
_refine_ls_R_factor_gt 0.0663
_refine_ls_shift/su_max 0.000
_refine_ls_shift/su_mean 0.000
_refine_ls_structure_factor_coef Fsqd
_refine_ls_weighting_details 'calc w=1/[\s^2^(Fo^2^)+(0.0699P)^2^+0.0000P] where P=(Fo^2^+2Fc^2^)/3'
_refine_ls_weighting_scheme calc
_refine_ls_wR_factor_gt 0.1387
_refine_ls_wR_factor_ref 0.1560
_reflns_number_gt 3440
_reflns_number_total 6711
_reflns_threshold_expression I>2sigma(I)
_cod_data_source_file ic2010198_si_001_4.cif
_cod_data_source_block lucyc13a
_cod_original_formula_sum 'C104 H142 O14 N2 V4'
_cod_database_code 4325946

loop_
_symmetry_equiv_pos_as_xyz
'x, y, z'
'-x+1/2, y+1/2, -z+1/2'
'-x, -y, -z'
'x-1/2, -y-1/2, z-1/2'

loop_
_atom_site_label
_atom_site_type_symbol
_atom_site_fract_x
_atom_site_fract_y
_atom_site_fract_z
_atom_site_U_iso_or_equiv
_atom_site_adp_type
_atom_site_occupancy
_atom_site_symmetry_multiplicity
_atom_site_calc_flag
_atom_site_refinement_flags
V1 V 0.49561(9) 0.56191(5) 0.47474(6) 0.0227(3) Uani 1 1 d .
V2 V 0.23922(9) 0.46572(5) 0.47426(6) 0.0248(3) Uani 1 1 d .
O7 O 0.4533(4) 0.61077(18) 0.5199(2) 0.0327(12) Uani 1 1 d .
O8 O 0.1323(4) 0.42591(19) 0.4737(2) 0.0389(13) Uani 1 1 d .
O9 O 0.4023(3) 0.49428(17) 0.4702(2) 0.0248(11) Uani 1 1 d .
O1 O 0.1985(3) 0.49117(17) 0.3851(2) 0.0254(11) Uani 1 1 d .
C11 C 0.1021(5) 0.4790(3) 0.3326(3) 0.0212(16) Uani 1 1 d .
C12 C 0.0112(5) 0.5199(3) 0.3193(3) 0.0234(17) Uani 1 1 d .
C13 C -0.0809(5) 0.5075(3) 0.2639(3) 0.0236(16) Uani 1 1 d .
H13 H -0.1411 0.5348 0.2547 0.028 Uiso 1 1 calc R
C14 C -0.0890(5) 0.4565(3) 0.2207(3) 0.0257(17) Uani 1 1 d .
C141 C -0.1904(6) 0.4437(3) 0.1579(4) 0.0383(19) Uani 1 1 d .
C142 C -0.1510(7) 0.4299(4) 0.0929(4) 0.085(3) Uani 1 1 d .
H14A H -0.1117 0.4649 0.0820 0.127 Uiso 1 1 calc R
H14B H -0.2152 0.4211 0.0541 0.127 Uiso 1 1 calc R
H14C H -0.1016 0.3950 0.1018 0.127 Uiso 1 1 calc R
C143 C -0.2732(6) 0.4982(3) 0.1406(4) 0.045(2) Uani 1 1 d .
H14D H -0.2354 0.5336 0.1291 0.067 Uiso 1 1 calc R
H14E H -0.3000 0.5073 0.1803 0.067 Uiso 1 1 calc R
H14F H -0.3357 0.4877 0.1015 0.067 Uiso 1 1 calc R
C144 C -0.2541(6) 0.3888(3) 0.1754(4) 0.064(3) Uani 1 1 d .
H14G H -0.3180 0.3800 0.1365 0.096 Uiso 1 1 calc R
H14H H -0.2793 0.3981 0.2157 0.096 Uiso 1 1 calc R
H14I H -0.2052 0.3537 0.1851 0.096 Uiso 1 1 calc R
C15 C 0.0016(6) 0.4160(3) 0.2366(3) 0.0241(17) Uani 1 1 d .
H15 H -0.0017 0.3811 0.2092 0.029 Uiso 1 1 calc R
C16 C 0.0974(5) 0.4258(3) 0.2924(3) 0.0212(16) Uani 1 1 d .
C17 C 0.1975(5) 0.3824(3) 0.3042(3) 0.0258(17) Uani 1 1 d .
H17A H 0.1711 0.3419 0.2871 0.031 Uiso 1 1 calc R
H17B H 0.2338 0.3791 0.3539 0.031 Uiso 1 1 calc R
C22 C 0.2830(5) 0.4048(3) 0.2672(3) 0.0199(16) Uani 1 1 d .
C23 C 0.2668(5) 0.3888(3) 0.1966(3) 0.0291(17) Uani 1 1 d .
H23 H 0.2053 0.3648 0.1739 0.035 Uiso 1 1 calc R
C21 C 0.3721(5) 0.4415(3) 0.2996(3) 0.0203(15) Uani 1 1 d .
H21 H 0.3826 0.4525 0.3460 0.024 Uiso 1 1 calc R
C24 C 0.3414(6) 0.4086(3) 0.1608(3) 0.0270(17) Uani 1 1 d .
C241 C 0.3207(7) 0.3908(4) 0.0828(4) 0.047(2) Uani 1 1 d .
C242 C 0.3441(14) 0.3261(4) 0.0779(5) 0.190(9) Uani 1 1 d .
H24A H 0.3000 0.3027 0.1015 0.285 Uiso 1 1 calc R
H24B H 0.4226 0.3186 0.0992 0.285 Uiso 1 1 calc R
H24C H 0.3252 0.3142 0.0296 0.285 Uiso 1 1 calc R
C243 C 0.3872(8) 0.4279(3) 0.0448(4) 0.063(3) Uani 1 1 d .
H24D H 0.3686 0.4706 0.0466 0.094 Uiso 1 1 calc R
H24E H 0.3694 0.4148 -0.0030 0.094 Uiso 1 1 calc R
H24F H 0.4661 0.4222 0.0665 0.094 Uiso 1 1 calc R
C244 C 0.1969(9) 0.4057(7) 0.0430(5) 0.147(6) Uani 1 1 d .
H24G H 0.1831 0.4487 0.0472 0.221 Uiso 1 1 calc R
H24H H 0.1472 0.3823 0.0625 0.221 Uiso 1 1 calc R
H24I H 0.1837 0.3954 -0.0055 0.221 Uiso 1 1 calc R
C25 C 0.4297(6) 0.4454(3) 0.1943(4) 0.0288(18) Uani 1 1 d .
H25 H 0.4793 0.4594 0.1702 0.035 Uiso 1 1 calc R
C26 C 0.4467(5) 0.4626(3) 0.2645(3) 0.0204(16) Uani 1 1 d .
C27 C 0.5412(5) 0.5062(3) 0.2975(3) 0.0212(16) Uani 1 1 d .
H27A H 0.6059 0.4972 0.2805 0.025 Uiso 1 1 calc R
H27B H 0.5633 0.5007 0.3477 0.025 Uiso 1 1 calc R
O3 O 0.4529(3) 0.58480(17) 0.3863(2) 0.0244(11) Uani 1 1 d .
C31 C 0.4575(5) 0.6084(3) 0.3242(3) 0.0224(16) Uani 1 1 d .
C32 C 0.5045(5) 0.5725(3) 0.2800(3) 0.0221(16) Uani 1 1 d .
C33 C 0.5090(5) 0.5988(3) 0.2192(3) 0.0267(17) Uani 1 1 d .
H33 H 0.5396 0.5758 0.1896 0.032 Uiso 1 1 calc R
C34 C 0.4712(5) 0.6579(3) 0.1976(4) 0.0289(17) Uani 1 1 d .
C341 C 0.4777(6) 0.6832(3) 0.1266(4) 0.038(2) Uani 1 1 d .
C342 C 0.6009(7) 0.6854(3) 0.1273(4) 0.058(3) Uani 1 1 d .
H34A H 0.6411 0.7126 0.1636 0.087 Uiso 1 1 calc R
H34B H 0.6067 0.7000 0.0830 0.087 Uiso 1 1 calc R
H34C H 0.6326 0.6449 0.1356 0.087 Uiso 1 1 calc R
C343 C 0.4161(8) 0.6400(4) 0.0684(4) 0.074(3) Uani 1 1 d .
H34D H 0.4474 0.5995 0.0775 0.110 Uiso 1 1 calc R
H34E H 0.4243 0.6545 0.0246 0.110 Uiso 1 1 calc R
H34F H 0.3376 0.6388 0.0665 0.110 Uiso 1 1 calc R
C344 C 0.4269(8) 0.7469(3) 0.1124(4) 0.069(3) Uani 1 1 d .
H34G H 0.4656 0.7743 0.1489 0.104 Uiso 1 1 calc R
H34H H 0.3487 0.7452 0.1109 0.104 Uiso 1 1 calc R
H34I H 0.4342 0.7614 0.0684 0.104 Uiso 1 1 calc R
C35 C 0.4261(5) 0.6909(3) 0.2440(4) 0.0302(18) Uani 1 1 d .
H35 H 0.4006 0.7307 0.2319 0.036 Uiso 1 1 calc R
C36 C 0.4175(5) 0.6675(3) 0.3067(3) 0.0195(16) Uani 1 1 d .
C37 C 0.3568(5) 0.7022(3) 0.3501(3) 0.0269(17) Uani 1 1 d .
H37A H 0.3693 0.7459 0.3462 0.032 Uiso 1 1 calc R
H37B H 0.3865 0.6906 0.3987 0.032 Uiso 1 1 calc R
C41 C 0.1854(5) 0.6445(3) 0.3573(3) 0.0205(16) Uani 1 1 d .
H41 H 0.2299 0.6234 0.3957 0.025 Uiso 1 1 calc R
C42 C 0.2316(5) 0.6890(3) 0.3263(3) 0.0214(16) Uani 1 1 d .
C43 C 0.1660(6) 0.7202(3) 0.2674(4) 0.0296(18) Uani 1 1 d .
H43 H 0.1992 0.7499 0.2461 0.035 Uiso 1 1 calc R
C44 C 0.0538(6) 0.7074(3) 0.2408(4) 0.0335(19) Uani 1 1 d .
C441 C -0.0183(7) 0.7429(3) 0.1765(4) 0.053(2) Uani 1 1 d .
C442 C 0.0543(8) 0.7684(4) 0.1315(5) 0.091(4) Uani 1 1 d .
H44A H 0.0901 0.7351 0.1145 0.136 Uiso 1 1 calc R
H44B H 0.1107 0.7954 0.1592 0.136 Uiso 1 1 calc R
H44C H 0.0075 0.7908 0.0927 0.136 Uiso 1 1 calc R
C443 C -0.1059(7) 0.7019(3) 0.1308(4) 0.064(3) Uani 1 1 d .
H44D H -0.0698 0.6682 0.1146 0.097 Uiso 1 1 calc R
H44E H -0.1497 0.7249 0.0915 0.097 Uiso 1 1 calc R
H44F H -0.1543 0.6863 0.1571 0.097 Uiso 1 1 calc R
C444 C -0.0722(9) 0.7952(4) 0.2012(5) 0.128(5) Uani 1 1 d .
H44G H -0.0154 0.8211 0.2303 0.191 Uiso 1 1 calc R
H44H H -0.1210 0.7803 0.2275 0.191 Uiso 1 1 calc R
H44I H -0.1153 0.8183 0.1618 0.191 Uiso 1 1 calc R
C45 C 0.0078(6) 0.6622(3) 0.2735(4) 0.0326(19) Uani 1 1 d .
H45 H -0.0682 0.6527 0.2561 0.039 Uiso 1 1 calc R
C46 C 0.0722(6) 0.6305(3) 0.3319(4) 0.0251(17) Uani 1 1 d .
C47 C 0.0190(6) 0.5791(3) 0.3621(4) 0.0312(18) Uani 1 1 d .
H47A H -0.0560 0.5914 0.3631 0.037 Uiso 1 1 calc R
H47B H 0.0631 0.5714 0.4098 0.037 Uiso 1 1 calc R
O5 O 0.6531(3) 0.59539(18) 0.4833(2) 0.0283(11) Uani 1 1 d .
C51 C 0.6751(6) 0.6576(3) 0.4633(4) 0.041(2) Uani 1 1 d .
H51A H 0.7191 0.6792 0.5044 0.049 Uiso 1 1 calc R
H51B H 0.6040 0.6791 0.4463 0.049 Uiso 1 1 calc R
C52 C 0.7356(7) 0.6600(4) 0.4091(5) 0.067(3) Uani 1 1 d .
H52A H 0.6961 0.6347 0.3699 0.081 Uiso 1 1 calc R
H52B H 0.8104 0.6429 0.4279 0.081 Uiso 1 1 calc R
C53 C 0.7460(10) 0.7241(4) 0.3836(6) 0.126(5) Uani 1 1 d .
H53A H 0.7848 0.7230 0.3480 0.189 Uiso 1 1 calc R
H53B H 0.7876 0.7490 0.4218 0.189 Uiso 1 1 calc R
H53C H 0.6723 0.7413 0.3646 0.189 Uiso 1 1 calc R
O6 O 0.2318(3) 0.52472(18) 0.5319(2) 0.0302(12) Uani 1 1 d .
C61 C 0.1578(6) 0.5353(3) 0.5748(4) 0.045(2) Uani 1 1 d .
H61A H 0.1717 0.5045 0.6114 0.054 Uiso 1 1 calc R
H61B H 0.0805 0.5308 0.5466 0.054 Uiso 1 1 calc R
C62 C 0.1731(7) 0.5973(3) 0.6071(4) 0.048(2) Uani 1 1 d .
H62A H 0.2496 0.6012 0.6368 0.058 Uiso 1 1 calc R
H62B H 0.1225 0.6020 0.6362 0.058 Uiso 1 1 calc R
C63 C 0.1505(7) 0.6475(3) 0.5530(5) 0.063(3) Uani 1 1 d .
H63A H 0.1627 0.6868 0.5758 0.094 Uiso 1 1 calc R
H63B H 0.0740 0.6448 0.5246 0.094 Uiso 1 1 calc R
H63C H 0.2005 0.6430 0.5240 0.094 Uiso 1 1 calc R
N91 N 0.1127(11) 0.6058(6) 0.0677(6) 0.176(6) Uani 1 1 d .
C92 C 0.1423(9) 0.5833(5) 0.1240(6) 0.083(3) Uani 1 1 d .
C93 C 0.1802(6) 0.5579(3) 0.1896(4) 0.045(2) Uani 1 1 d .
H93A H 0.2566 0.5444 0.1973 0.068 Uiso 1 1 calc R
H93B H 0.1338 0.5234 0.1933 0.068 Uiso 1 1 calc R
H93C H 0.1766 0.5880 0.2241 0.068 Uiso 1 1 calc R

loop_
_atom_site_aniso_label
_atom_site_aniso_U_11
_atom_site_aniso_U_22
_atom_site_aniso_U_33
_atom_site_aniso_U_23
_atom_site_aniso_U_13
_atom_site_aniso_U_12
V1 0.0208(7) 0.0236(6) 0.0226(7) -0.0008(6) 0.0040(6) 0.0023(6)
V2 0.0203(7) 0.0279(7) 0.0245(7) -0.0001(6) 0.0034(6) -0.0010(6)
O7 0.031(3) 0.033(3) 0.031(3) -0.009(2) 0.005(2) 0.006(2)
O8 0.026(3) 0.049(3) 0.041(3) 0.002(3) 0.008(3) -0.004(2)
O9 0.018(3) 0.036(3) 0.017(3) 0.003(2) -0.001(2) 0.004(2)
O1 0.019(3) 0.027(3) 0.026(3) -0.010(2) -0.002(2) -0.002(2)
C11 0.018(4) 0.023(4) 0.021(4) 0.002(3) 0.003(3) 0.001(3)
C12 0.019(4) 0.029(4) 0.026(4) -0.008(3) 0.013(4) -0.008(3)
C13 0.015(4) 0.028(4) 0.028(4) 0.000(3) 0.007(4) 0.000(3)
C14 0.016(4) 0.037(4) 0.023(4) 0.005(4) 0.004(3) -0.001(4)
C141 0.026(5) 0.055(5) 0.031(5) -0.010(4) 0.003(4) -0.005(4)
C142 0.047(6) 0.163(10) 0.034(6) -0.033(6) -0.004(5) 0.007(6)
C143 0.031(5) 0.054(5) 0.039(5) 0.009(4) -0.005(4) 0.003(4)
C144 0.037(6) 0.048(5) 0.087(7) -0.001(5) -0.014(5) -0.012(4)
C15 0.031(5) 0.021(4) 0.019(4) -0.008(3) 0.006(4) -0.007(3)
C16 0.020(4) 0.024(4) 0.020(4) 0.005(3) 0.005(3) 0.003(3)
C17 0.026(4) 0.021(4) 0.030(5) -0.009(3) 0.006(4) -0.002(3)
C22 0.019(4) 0.020(4) 0.019(4) -0.002(3) 0.003(3) 0.003(3)
C23 0.020(4) 0.030(4) 0.034(5) -0.005(3) 0.002(4) -0.001(3)
C21 0.016(4) 0.023(4) 0.018(4) -0.001(3) -0.001(3) 0.008(3)
C24 0.026(4) 0.032(4) 0.023(4) -0.006(3) 0.006(4) -0.003(4)
C241 0.044(6) 0.069(6) 0.028(5) -0.018(4) 0.010(4) -0.017(5)
C242 0.53(3) 0.026(6) 0.069(8) -0.019(5) 0.167(13) -0.037(10)
C243 0.103(8) 0.064(6) 0.024(5) -0.003(4) 0.022(5) -0.019(5)
C244 0.075(9) 0.312(18) 0.045(7) -0.054(9) 0.002(7) -0.023(10)
C25 0.028(5) 0.029(4) 0.032(5) 0.004(4) 0.014(4) 0.001(4)
C26 0.012(4) 0.023(4) 0.026(4) 0.004(3) 0.005(3) 0.007(3)
C27 0.015(4) 0.029(4) 0.019(4) 0.005(3) 0.004(3) 0.009(3)
O3 0.024(3) 0.025(3) 0.023(3) 0.005(2) 0.003(2) 0.001(2)
C31 0.015(4) 0.036(4) 0.015(4) 0.007(3) 0.002(3) -0.005(3)
C32 0.012(4) 0.025(4) 0.031(5) 0.003(3) 0.007(3) 0.001(3)
C33 0.024(4) 0.034(4) 0.025(4) -0.005(4) 0.013(4) 0.001(3)
C34 0.018(4) 0.034(4) 0.033(5) 0.011(4) 0.005(4) 0.003(3)
C341 0.043(5) 0.041(5) 0.034(5) 0.021(4) 0.018(4) 0.016(4)
C342 0.074(7) 0.056(5) 0.061(6) 0.027(5) 0.045(6) 0.014(5)
C343 0.086(8) 0.101(7) 0.033(6) 0.013(5) 0.014(5) -0.012(6)
C344 0.098(8) 0.075(6) 0.048(6) 0.040(5) 0.043(6) 0.036(5)
C35 0.028(5) 0.025(4) 0.040(5) 0.020(4) 0.012(4) 0.013(3)
C36 0.009(4) 0.018(4) 0.030(4) 0.008(3) 0.004(3) 0.004(3)
C37 0.028(5) 0.019(4) 0.033(5) 0.007(3) 0.008(4) 0.007(3)
C41 0.010(4) 0.029(4) 0.020(4) -0.004(3) 0.001(3) 0.005(3)
C42 0.015(4) 0.020(4) 0.032(5) -0.002(3) 0.011(4) 0.004(3)
C43 0.026(5) 0.015(4) 0.041(5) 0.001(3) -0.001(4) -0.003(3)
C44 0.026(5) 0.010(4) 0.057(6) 0.000(4) -0.001(4) -0.002(3)
C441 0.046(6) 0.028(5) 0.056(6) 0.003(4) -0.033(5) -0.002(4)
C442 0.087(8) 0.089(7) 0.062(7) 0.055(6) -0.036(6) -0.035(6)
C443 0.052(6) 0.053(5) 0.070(7) 0.015(5) -0.013(5) 0.005(5)
C444 0.163(11) 0.049(6) 0.106(9) -0.007(6) -0.070(8) 0.077(7)
C45 0.014(4) 0.028(4) 0.047(5) -0.011(4) -0.006(4) 0.007(3)
C46 0.021(4) 0.026(4) 0.032(5) -0.002(3) 0.013(4) 0.012(3)
C47 0.022(4) 0.036(4) 0.037(5) -0.004(4) 0.011(4) 0.005(3)
O5 0.028(3) 0.024(3) 0.031(3) 0.002(2) 0.005(2) -0.004(2)
C51 0.030(5) 0.030(4) 0.058(6) 0.015(4) 0.003(4) -0.008(4)
C52 0.060(7) 0.064(6) 0.071(7) 0.015(5) 0.007(6) -0.011(5)
C53 0.140(11) 0.093(8) 0.133(11) 0.057(8) 0.017(9) -0.039(8)
O6 0.026(3) 0.039(3) 0.029(3) 0.000(2) 0.013(2) 0.002(2)
C61 0.031(5) 0.062(5) 0.045(5) -0.003(4) 0.016(4) -0.002(4)
C62 0.048(6) 0.061(6) 0.038(5) -0.024(5) 0.018(4) -0.017(4)
C63 0.057(7) 0.053(6) 0.081(7) -0.018(5) 0.025(6) 0.001(5)
N91 0.224(14) 0.235(13) 0.087(9) 0.046(9) 0.072(10) 0.114(11)
C92 0.090(9) 0.110(9) 0.060(8) 0.005(7) 0.041(7) 0.033(7)
C93 0.052(6) 0.046(5) 0.036(5) 0.002(4) 0.009(4) 0.008(4)

loop_
_atom_type_symbol
_atom_type_description
_atom_type_scat_dispersion_real
_atom_type_scat_dispersion_imag
_atom_type_scat_source
C C 0.0033 0.0016 'International Tables Vol C Tables 4.2.6.8 and 6.1.1.4'
H H 0.0000 0.0000 'International Tables Vol C Tables 4.2.6.8 and 6.1.1.4'
N N 0.0061 0.0033 'International Tables Vol C Tables 4.2.6.8 and 6.1.1.4'
O O 0.0106 0.0060 'International Tables Vol C Tables 4.2.6.8 and 6.1.1.4'
V V 0.3005 0.5294 'International Tables Vol C Tables 4.2.6.8 and 6.1.1.4'

loop_
_geom_angle_atom_site_label_1
_geom_angle_atom_site_label_2
_geom_angle_atom_site_label_3
_geom_angle
_geom_angle_site_symmetry_1
_geom_angle_site_symmetry_3
O7 V1 O3 109.0(2) . .
O7 V1 O9 105.2(2) . .
O3 V1 O9 99.55(19) . .
O7 V1 O9 112.5(2) . 3_666
O3 V1 O9 137.16(17) . 3_666
O9 V1 O9 79.6(2) . 3_666
O7 V1 O5 99.9(2) . .
O3 V1 O5 89.79(18) . .
O9 V1 O5 148.46(17) . .
O9 V1 O5 73.30(17) 3_666 .
O7 V1 V1 114.87(16) . 3_666
O3 V1 V1 125.96(14) . 3_666
O9 V1 V1 40.06(13) . 3_666
O9 V1 V1 39.55(12) 3_666 3_666
O5 V1 V1 111.33(13) . 3_666
O8 V2 O6 102.2(2) . .
O8 V2 O1 99.1(2) . .
O6 V2 O1 111.94(19) . .
O8 V2 O5 95.8(2) . 3_666
O6 V2 O5 112.3(2) . 3_666
O1 V2 O5 128.68(18) . 3_666
O8 V2 O9 163.5(2) . .
O6 V2 O9 91.90(17) . .
O1 V2 O9 83.20(17) . .
O5 V2 O9 70.67(16) 3_666 .
V1 O9 V1 100.4(2) . 3_666
V1 O9 V2 144.1(2) . .
V1 O9 V2 106.13(18) 3_666 .
C11 O1 V2 129.8(4) . .
O1 C11 C12 120.2(5) . .
O1 C11 C16 119.0(5) . .
C12 C11 C16 120.8(6) . .
C13 C12 C11 118.1(6) . .
C13 C12 C47 121.4(6) . .
C11 C12 C47 120.3(6) . .
C12 C13 C14 123.7(6) . .
C12 C13 H13 118.1 . .
C14 C13 H13 118.1 . .
C13 C14 C15 116.7(6) . .
C13 C14 C141 123.6(6) . .
C15 C14 C141 119.7(6) . .
C144 C141 C14 108.2(6) . .
C144 C141 C142 110.2(7) . .
C14 C141 C142 110.3(6) . .
C144 C141 C143 107.6(6) . .
C14 C141 C143 112.6(6) . .
C142 C141 C143 107.9(6) . .
C141 C142 H14A 109.5 . .
C141 C142 H14B 109.5 . .
H14A C142 H14B 109.5 . .
C141 C142 H14C 109.5 . .
H14A C142 H14C 109.5 . .
H14B C142 H14C 109.5 . .
C141 C143 H14D 109.5 . .
C141 C143 H14E 109.5 . .
H14D C143 H14E 109.5 . .
C141 C143 H14F 109.5 . .
H14D C143 H14F 109.5 . .
H14E C143 H14F 109.5 . .
C141 C144 H14G 109.5 . .
C141 C144 H14H 109.5 . .
H14G C144 H14H 109.5 . .
C141 C144 H14I 109.5 . .
H14G C144 H14I 109.5 . .
H14H C144 H14I 109.5 . .
C14 C15 C16 122.4(6) . .
C14 C15 H15 118.8 . .
C16 C15 H15 118.8 . .
C15 C16 C11 118.2(6) . .
C15 C16 C17 120.1(6) . .
C11 C16 C17 121.4(6) . .
C16 C17 C22 111.7(5) . .
C16 C17 H17A 109.3 . .
C22 C17 H17A 109.3 . .
C16 C17 H17B 109.3 . .
C22 C17 H17B 109.3 . .
H17A C17 H17B 107.9 . .
C21 C22 C23 119.2(6) . .
C21 C22 C17 122.2(6) . .
C23 C22 C17 118.5(6) . .
C24 C23 C22 120.5(6) . .
C24 C23 H23 119.7 . .
C22 C23 H23 119.7 . .
C22 C21 C26 121.2(6) . .
C22 C21 H21 119.4 . .
C26 C21 H21 119.4 . .
C25 C24 C23 119.1(6) . .
C25 C24 C241 121.5(6) . .
C23 C24 C241 119.4(6) . .
C242 C241 C243 110.1(7) . .
C242 C241 C244 110.9(9) . .
C243 C241 C244 103.3(8) . .
C242 C241 C24 109.3(7) . .
C243 C241 C24 114.1(6) . .
C244 C241 C24 109.0(6) . .
C241 C242 H24A 109.5 . .
C241 C242 H24B 109.5 . .
H24A C242 H24B 109.5 . .
C241 C242 H24C 109.5 . .
H24A C242 H24C 109.5 . .
H24B C242 H24C 109.5 . .
C241 C243 H24D 109.5 . .
C241 C243 H24E 109.5 . .
H24D C243 H24E 109.5 . .
C241 C243 H24F 109.5 . .
H24D C243 H24F 109.5 . .
H24E C243 H24F 109.5 . .
C241 C244 H24G 109.5 . .
C241 C244 H24H 109.5 . .
H24G C244 H24H 109.5 . .
C241 C244 H24I 109.5 . .
H24G C244 H24I 109.5 . .
H24H C244 H24I 109.5 . .
C24 C25 C26 121.3(6) . .
C24 C25 H25 119.3 . .
C26 C25 H25 119.3 . .
C21 C26 C25 118.6(6) . .
C21 C26 C27 122.2(6) . .
C25 C26 C27 119.0(5) . .
C26 C27 C32 110.6(5) . .
C26 C27 H27A 109.5 . .
C32 C27 H27A 109.5 . .
C26 C27 H27B 109.5 . .
C32 C27 H27B 109.5 . .
H27A C27 H27B 108.1 . .
C31 O3 V1 160.3(4) . .
O3 C31 C36 118.6(5) . .
O3 C31 C32 119.1(6) . .
C36 C31 C32 122.3(6) . .
C33 C32 C31 116.6(6) . .
C33 C32 C27 121.4(6) . .
C31 C32 C27 121.9(5) . .
C32 C33 C34 124.9(6) . .
C32 C33 H33 117.6 . .
C34 C33 H33 117.6 . .
C33 C34 C35 115.4(6) . .
C33 C34 C341 121.0(6) . .
C35 C34 C341 123.6(6) . .
C344 C341 C342 109.6(6) . .
C344 C341 C343 109.1(7) . .
C342 C341 C343 108.3(6) . .
C344 C341 C34 112.0(6) . .
C342 C341 C34 108.1(6) . .
C343 C341 C34 109.6(6) . .
C341 C342 H34A 109.5 . .
C341 C342 H34B 109.5 . .
H34A C342 H34B 109.5 . .
C341 C342 H34C 109.5 . .
H34A C342 H34C 109.5 . .
H34B C342 H34C 109.5 . .
C341 C343 H34D 109.5 . .
C341 C343 H34E 109.5 . .
H34D C343 H34E 109.5 . .
C341 C343 H34F 109.5 . .
H34D C343 H34F 109.5 . .
H34E C343 H34F 109.5 . .
C341 C344 H34G 109.5 . .
C341 C344 H34H 109.5 . .
H34G C344 H34H 109.5 . .
C341 C344 H34I 109.5 . .
H34G C344 H34I 109.5 . .
H34H C344 H34I 109.5 . .
C36 C35 C34 123.5(6) . .
C36 C35 H35 118.2 . .
C34 C35 H35 118.2 . .
C35 C36 C31 117.2(5) . .
C35 C36 C37 120.9(5) . .
C31 C36 C37 121.6(5) . .
C36 C37 C42 110.9(5) . .
C36 C37 H37A 109.5 . .
C42 C37 H37A 109.5 . .
C36 C37 H37B 109.5 . .
C42 C37 H37B 109.5 . .
H37A C37 H37B 108.1 . .
C42 C41 C46 120.1(6) . .
C42 C41 H41 119.9 . .
C46 C41 H41 119.9 . .
C41 C42 C43 120.5(6) . .
C41 C42 C37 121.1(6) . .
C43 C42 C37 118.2(6) . .
C44 C43 C42 121.0(6) . .
C44 C43 H43 119.5 . .
C42 C43 H43 119.5 . .
C43 C44 C45 117.7(6) . .
C43 C44 C441 120.5(6) . .
C45 C44 C441 121.7(6) . .
C444 C441 C443 110.2(8) . .
C444 C441 C442 107.9(8) . .
C443 C441 C442 107.5(7) . .
C444 C441 C44 108.6(7) . .
C443 C441 C44 111.0(6) . .
C442 C441 C44 111.5(7) . .
C441 C442 H44A 109.5 . .
C441 C442 H44B 109.5 . .
H44A C442 H44B 109.5 . .
C441 C442 H44C 109.5 . .
H44A C442 H44C 109.5 . .
H44B C442 H44C 109.5 . .
C441 C443 H44D 109.5 . .
C441 C443 H44E 109.5 . .
H44D C443 H44E 109.5 . .
C441 C443 H44F 109.5 . .
H44D C443 H44F 109.5 . .
H44E C443 H44F 109.5 . .
C441 C444 H44G 109.5 . .
C441 C444 H44H 109.5 . .
H44G C444 H44H 109.5 . .
C441 C444 H44I 109.5 . .
H44G C444 H44I 109.5 . .
H44H C444 H44I 109.5 . .
C44 C45 C46 121.9(6) . .
C44 C45 H45 119.1 . .
C46 C45 H45 119.1 . .
C41 C46 C45 118.8(6) . .
C41 C46 C47 121.9(6) . .
C45 C46 C47 119.2(6) . .
C46 C47 C12 111.7(5) . .
C46 C47 H47A 109.3 . .
C12 C47 H47A 109.3 . .
C46 C47 H47B 109.3 . .
C12 C47 H47B 109.3 . .
H47A C47 H47B 108.0 . .
C51 O5 V2 127.5(4) . 3_666
C51 O5 V1 123.7(4) . .
V2 O5 V1 108.69(18) 3_666 .
O5 C51 C52 113.8(6) . .
O5 C51 H51A 108.8 . .
C52 C51 H51A 108.8 . .
O5 C51 H51B 108.8 . .
C52 C51 H51B 108.8 . .
H51A C51 H51B 107.7 . .
C51 C52 C53 112.9(8) . .
C51 C52 H52A 109.0 . .
C53 C52 H52A 109.0 . .
C51 C52 H52B 109.0 . .
C53 C52 H52B 109.0 . .
H52A C52 H52B 107.8 . .
C52 C53 H53A 109.5 . .
C52 C53 H53B 109.5 . .
H53A C53 H53B 109.5 . .
C52 C53 H53C 109.5 . .
H53A C53 H53C 109.5 . .
H53B C53 H53C 109.5 . .
C61 O6 V2 132.1(4) . .
O6 C61 C62 112.2(5) . .
O6 C61 H61A 109.2 . .
C62 C61 H61A 109.2 . .
O6 C61 H61B 109.2 . .
C62 C61 H61B 109.2 . .
H61A C61 H61B 107.9 . .
C61 C62 C63 111.9(6) . .
C61 C62 H62A 109.2 . .
C63 C62 H62A 109.2 . .
C61 C62 H62B 109.2 . .
C63 C62 H62B 109.2 . .
H62A C62 H62B 107.9 . .
C62 C63 H63A 109.5 . .
C62 C63 H63B 109.5 . .
H63A C63 H63B 109.5 . .
C62 C63 H63C 109.5 . .
H63A C63 H63C 109.5 . .
H63B C63 H63C 109.5 . .
N91 C92 C93 178.1(14) . .
C92 C93 H93A 109.5 . .
C92 C93 H93B 109.5 . .
H93A C93 H93B 109.5 . .
C92 C93 H93C 109.5 . .
H93A C93 H93C 109.5 . .
H93B C93 H93C 109.5 . .

loop_
_geom_bond_atom_site_label_1
_geom_bond_atom_site_label_2
_geom_bond_distance
_geom_bond_site_symmetry_2
V1 O7 1.573(4) .
V1 O3 1.766(4) .
V1 O9 1.857(4) .
V1 O9 1.877(4) 3_666
V1 O5 2.042(4) .
V1 V1 2.868(2) 3_666
V2 O8 1.578(4) .
V2 O6 1.742(4) .
V2 O1 1.795(4) .
V2 O5 1.906(4) 3_666
V2 O9 2.133(4) .
O9 V1 1.877(4) 3_666
O1 C11 1.375(7) .
C11 C12 1.399(8) .
C11 C16 1.400(8) .
C12 C13 1.375(8) .
C12 C47 1.535(8) .
C13 C14 1.390(8) .
C13 H13 0.9300 .
C14 C15 1.391(8) .
C14 C141 1.531(9) .
C141 C144 1.524(9) .
C141 C142 1.535(9) .
C141 C143 1.543(9) .
C142 H14A 0.9600 .
C142 H14B 0.9600 .
C142 H14C 0.9600 .
C143 H14D 0.9600 .
C143 H14E 0.9600 .
C143 H14F 0.9600 .
C144 H14G 0.9600 .
C144 H14H 0.9600 .
C144 H14I 0.9600 .
C15 C16 1.398(8) .
C15 H15 0.9300 .
C16 C17 1.522(8) .
C17 C22 1.526(8) .
C17 H17A 0.9700 .
C17 H17B 0.9700 .
C22 C21 1.368(8) .
C22 C23 1.410(8) .
C23 C24 1.382(8) .
C23 H23 0.9300 .
C21 C26 1.382(8) .
C21 H21 0.9300 .
C24 C25 1.370(8) .
C24 C241 1.554(9) .
C241 C242 1.445(11) .
C241 C243 1.499(9) .
C241 C244 1.551(12) .
C242 H24A 0.9600 .
C242 H24B 0.9600 .
C242 H24C 0.9600 .
C243 H24D 0.9600 .
C243 H24E 0.9600 .
C243 H24F 0.9600 .
C244 H24G 0.9600 .
C244 H24H 0.9600 .
C244 H24I 0.9600 .
C25 C26 1.405(8) .
C25 H25 0.9300 .
C26 C27 1.508(8) .
C27 C32 1.524(8) .
C27 H27A 0.9700 .
C27 H27B 0.9700 .
O3 C31 1.355(7) .
C31 C36 1.387(8) .
C31 C32 1.417(8) .
C32 C33 1.356(8) .
C33 C34 1.394(8) .
C33 H33 0.9300 .
C34 C35 1.404(8) .
C34 C341 1.540(9) .
C341 C344 1.514(9) .
C341 C342 1.520(9) .
C341 C343 1.524(10) .
C342 H34A 0.9600 .
C342 H34B 0.9600 .
C342 H34C 0.9600 .
C343 H34D 0.9600 .
C343 H34E 0.9600 .
C343 H34F 0.9600 .
C344 H34G 0.9600 .
C344 H34H 0.9600 .
C344 H34I 0.9600 .
C35 C36 1.380(8) .
C35 H35 0.9300 .
C36 C37 1.497(8) .
C37 C42 1.515(8) .
C37 H37A 0.9700 .
C37 H37B 0.9700 .
C41 C42 1.357(8) .
C41 C46 1.383(8) .
C41 H41 0.9300 .
C42 C43 1.403(8) .
C43 C44 1.369(9) .
C43 H43 0.9300 .
C44 C45 1.387(9) .
C44 C441 1.549(10) .
C441 C444 1.471(11) .
C441 C443 1.500(10) .
C441 C442 1.539(11) .
C442 H44A 0.9600 .
C442 H44B 0.9600 .
C442 H44C 0.9600 .
C443 H44D 0.9600 .
C443 H44E 0.9600 .
C443 H44F 0.9600 .
C444 H44G 0.9600 .
C444 H44H 0.9600 .
C444 H44I 0.9600 .
C45 C46 1.396(9) .
C45 H45 0.9300 .
C46 C47 1.505(8) .
C47 H47A 0.9700 .
C47 H47B 0.9700 .
O5 C51 1.458(7) .
O5 V2 1.906(4) 3_666
C51 C52 1.475(10) .
C51 H51A 0.9700 .
C51 H51B 0.9700 .
C52 C53 1.502(10) .
C52 H52A 0.9700 .
C52 H52B 0.9700 .
C53 H53A 0.9600 .
C53 H53B 0.9600 .
C53 H53C 0.9600 .
O6 C61 1.433(7) .
C61 C62 1.485(9) .
C61 H61A 0.9700 .
C61 H61B 0.9700 .
C62 C63 1.506(9) .
C62 H62A 0.9700 .
C62 H62B 0.9700 .
C63 H63A 0.9600 .
C63 H63B 0.9600 .
C63 H63C 0.9600 .
N91 C92 1.185(12) .
C92 C93 1.378(12) .
C93 H93A 0.9600 .
C93 H93B 0.9600 .
C93 H93C 0.9600 .

loop_
_geom_torsion_atom_site_label_1
_geom_torsion_atom_site_label_2
_geom_torsion_atom_site_label_3
_geom_torsion_atom_site_label_4
_geom_torsion
_geom_torsion_site_symmetry_1
_geom_torsion_site_symmetry_4
O7 V1 O9 V1 -110.7(2) . 3_666
O3 V1 O9 V1 136.48(18) . 3_666
O9 V1 O9 V1 0.0 3_666 3_666
O5 V1 O9 V1 31.0(4) . 3_666
O7 V1 O9 V2 26.7(4) . .
O3 V1 O9 V2 -86.2(4) . .
O9 V1 O9 V2 137.3(5) 3_666 .
O5 V1 O9 V2 168.3(3) . .
V1 V1 O9 V2 137.3(5) 3_666 .
O8 V2 O9 V1 179.1(6) . .
O6 V2 O9 V1 -31.9(4) . .
O1 V2 O9 V1 80.0(4) . .
O5 V2 O9 V1 -144.9(4) 3_666 .
O8 V2 O9 V1 -44.8(8) . 3_666
O6 V2 O9 V1 104.2(2) . 3_666
O1 V2 O9 V1 -143.9(2) . 3_666
O5 V2 O9 V1 -8.79(18) 3_666 3_666
O8 V2 O1 C11 0.0(5) . .
O6 V2 O1 C11 -107.2(5) . .
O5 V2 O1 C11 104.9(5) 3_666 .
O9 V2 O1 C11 163.5(5) . .
V2 O1 C11 C12 94.5(6) . .
V2 O1 C11 C16 -86.4(6) . .
O1 C11 C12 C13 176.5(5) . .
C16 C11 C12 C13 -2.6(8) . .
O1 C11 C12 C47 1.2(8) . .
C16 C11 C12 C47 -177.9(5) . .
C11 C12 C13 C14 0.5(9) . .
C47 C12 C13 C14 175.8(5) . .
C12 C13 C14 C15 1.2(9) . .
C12 C13 C14 C141 -178.4(6) . .
C13 C14 C141 C144 -109.5(7) . .
C15 C14 C141 C144 70.9(7) . .
C13 C14 C141 C142 129.9(7) . .
C15 C14 C141 C142 -49.7(9) . .
C13 C14 C141 C143 9.3(9) . .
C15 C14 C141 C143 -170.3(5) . .
C13 C14 C15 C16 -0.9(9) . .
C141 C14 C15 C16 178.7(5) . .
C14 C15 C16 C11 -1.1(9) . .
C14 C15 C16 C17 -175.6(5) . .
O1 C11 C16 C15 -176.2(5) . .
C12 C11 C16 C15 2.8(8) . .
O1 C11 C16 C17 -1.8(8) . .
C12 C11 C16 C17 177.2(5) . .
C15 C16 C17 C22 91.9(7) . .
C11 C16 C17 C22 -82.4(7) . .
C16 C17 C22 C21 92.0(7) . .
C16 C17 C22 C23 -85.6(7) . .
C21 C22 C23 C24 1.7(9) . .
C17 C22 C23 C24 179.4(6) . .
C23 C22 C21 C26 -0.7(9) . .
C17 C22 C21 C26 -178.2(5) . .
C22 C23 C24 C25 -1.9(9) . .
C22 C23 C24 C241 -179.4(6) . .
C25 C24 C241 C242 110.6(9) . .
C23 C24 C241 C242 -71.9(10) . .
C25 C24 C241 C243 -13.1(10) . .
C23 C24 C241 C243 164.3(7) . .
C25 C24 C241 C244 -128.0(8) . .
C23 C24 C241 C244 49.4(10) . .
C23 C24 C25 C26 1.1(10) . .
C241 C24 C25 C26 178.6(6) . .
C22 C21 C26 C25 -0.1(9) . .
C22 C21 C26 C27 176.1(5) . .
C24 C25 C26 C21 -0.1(9) . .
C24 C25 C26 C27 -176.4(6) . .
C21 C26 C27 C32 -93.2(7) . .
C25 C26 C27 C32 83.0(7) . .
O7 V1 O3 C31 101.5(12) . .
O9 V1 O3 C31 -148.6(11) . .
O9 V1 O3 C31 -63.6(12) 3_666 .
O5 V1 O3 C31 1.1(12) . .
V1 V1 O3 C31 -115.4(11) 3_666 .
V1 O3 C31 C36 -99.5(12) . .
V1 O3 C31 C32 79.6(13) . .
O3 C31 C32 C33 -178.8(5) . .
C36 C31 C32 C33 0.2(9) . .
O3 C31 C32 C27 5.1(9) . .
C36 C31 C32 C27 -175.9(6) . .
C26 C27 C32 C33 -83.7(7) . .
C26 C27 C32 C31 92.3(7) . .
C31 C32 C33 C34 0.1(10) . .
C27 C32 C33 C34 176.2(6) . .
C32 C33 C34 C35 0.2(10) . .
C32 C33 C34 C341 -178.7(6) . .
C33 C34 C341 C344 177.2(7) . .
C35 C34 C341 C344 -1.6(10) . .
C33 C34 C341 C342 -61.9(8) . .
C35 C34 C341 C342 119.3(7) . .
C33 C34 C341 C343 55.9(9) . .
C35 C34 C341 C343 -122.9(7) . .
C33 C34 C35 C36 -0.7(10) . .
C341 C34 C35 C36 178.1(6) . .
C34 C35 C36 C31 1.0(10) . .
C34 C35 C36 C37 -173.0(6) . .
O3 C31 C36 C35 178.3(6) . .
C32 C31 C36 C35 -0.7(9) . .
O3 C31 C36 C37 -7.8(9) . .
C32 C31 C36 C37 173.2(6) . .
C35 C36 C37 C42 85.2(7) . .
C31 C36 C37 C42 -88.5(7) . .
C46 C41 C42 C43 -1.5(9) . .
C46 C41 C42 C37 -175.8(5) . .
C36 C37 C42 C41 94.3(7) . .
C36 C37 C42 C43 -80.1(7) . .
C41 C42 C43 C44 1.3(9) . .
C37 C42 C43 C44 175.8(6) . .
C42 C43 C44 C45 -0.7(10) . .
C42 C43 C44 C441 178.9(6) . .
C43 C44 C441 C444 -93.8(9) . .
C45 C44 C441 C444 85.8(9) . .
C43 C44 C441 C443 144.8(7) . .
C45 C44 C441 C443 -35.6(10) . .
C43 C44 C441 C442 24.9(10) . .
C45 C44 C441 C442 -155.5(7) . .
C43 C44 C45 C46 0.3(10) . .
C441 C44 C45 C46 -179.3(6) . .
C42 C41 C46 C45 1.1(9) . .
C42 C41 C46 C47 176.5(5) . .
C44 C45 C46 C41 -0.5(9) . .
C44 C45 C46 C47 -176.0(6) . .
C41 C46 C47 C12 -96.9(7) . .
C45 C46 C47 C12 78.5(7) . .
C13 C12 C47 C46 -89.2(7) . .
C11 C12 C47 C46 86.0(7) . .
O7 V1 O5 C51 -56.7(5) . .
O3 V1 O5 C51 52.6(5) . .
O9 V1 O5 C51 160.7(4) . .
O9 V1 O5 C51 -167.4(5) 3_666 .
V1 V1 O5 C51 -178.5(4) 3_666 .
O7 V1 O5 V2 119.9(2) . 3_666
O3 V1 O5 V2 -130.9(2) . 3_666
O9 V1 O5 V2 -22.8(4) . 3_666
O9 V1 O5 V2 9.17(18) 3_666 3_666
V1 V1 O5 V2 -1.9(2) 3_666 3_666
V2 O5 C51 C52 63.0(8) 3_666 .
V1 O5 C51 C52 -121.1(6) . .
O5 C51 C52 C53 173.6(7) . .
O8 V2 O6 C61 5.2(6) . .
O1 V2 O6 C61 110.4(6) . .
O5 V2 O6 C61 -96.3(6) 3_666 .
O9 V2 O6 C61 -166.2(6) . .
V2 O6 C61 C62 -171.0(5) . .
O6 C61 C62 C63 60.0(8) . .
